data_4130214
loop_
_publ_author_name
'Devillard, Marc'
'Declercq, Richard'
'Nicolas, Emmanuel'
'Ehlers, Andreas W.'
'Backs, Jana'
'Saffon-Merceron, Nathalie'
'Bouhadir, Ghenwa'
'Slootweg, J. Chris'
'Uhl, Werner'
'Bourissou, Didier'

_publ_section_title
;
 A Significant but Constrained Geometry Pt\\rightarrow Al Interaction:
 Fixation of CO2 and CS2, Activation of H2 and PhCONH2.
;
_journal_issue 14
_journal_name_full 'Journal of the American Chemical Society'
_journal_page_first 4917
_journal_page_last 4926
_journal_paper_doi 10.1021/jacs.6b01320
_journal_volume 138
_journal_year 2016
_chemical_formula_moiety '2(C53 H61 Al O2 P2 Pt), 0.5(C4 H8 O)'
_chemical_formula_sum 'C108 H126 Al2 O4.5 P4 Pt2'
_chemical_formula_weight 2064.10
_space_group_crystal_system triclinic
_space_group_IT_number 2
_space_group_name_Hall '-P 1'
_space_group_name_H-M_alt 'P -1'
_atom_sites_solution_hydrogens geom
_atom_sites_solution_primary direct
_audit_creation_date 2016-01-12
_audit_creation_method
;
Olex2 1.2
(compiled 2015.01.26 svn.r3150 for OlexSys, GUI svn.r4998)
;
_cell_angle_alpha 97.690(2)
_cell_angle_beta 92.244(2)
_cell_angle_gamma 108.259(2)
_cell_formula_units_Z 2
_cell_length_a 12.5062(9)
_cell_length_b 18.9753(13)
_cell_length_c 21.5190(14)
_cell_measurement_reflns_used 9890
_cell_measurement_temperature 193(2)
_cell_measurement_theta_max 22.72
_cell_measurement_theta_min 3.22
_cell_volume 4788.0(6)
_computing_cell_refinement 'SAINT v8.34A (Bruker, 2013)'
_computing_data_reduction 'SAINT v8.34A (Bruker, 2013)'
_computing_molecular_graphics 'Olex2 (Dolomanov et al., 2009)'
_computing_publication_material 'Olex2 (Dolomanov et al., 2009)'
_computing_structure_refinement 'ShelXL (Sheldrick, 2008)'
_computing_structure_solution 'SIR2004 (Burla et al., 2007)'
_diffrn_ambient_temperature 193.02
_diffrn_measured_fraction_theta_full 0.934
_diffrn_measured_fraction_theta_max 0.991
_diffrn_measurement_device_type 'Bruker APEX-II CCD'
_diffrn_measurement_method '\f and \w scans'
_diffrn_radiation_type MoK\a
_diffrn_radiation_wavelength 0.71073
_diffrn_reflns_av_R_equivalents 0.0769
_diffrn_reflns_av_unetI/netI 0.0573
_diffrn_reflns_Laue_measured_fraction_full 0.934
_diffrn_reflns_Laue_measured_fraction_max 0.991
_diffrn_reflns_limit_h_max 14
_diffrn_reflns_limit_h_min -14
_diffrn_reflns_limit_k_max 22
_diffrn_reflns_limit_k_min -22
_diffrn_reflns_limit_l_max 25
_diffrn_reflns_limit_l_min -25
_diffrn_reflns_number 92035
_diffrn_reflns_point_group_measured_fraction_full 0.934
_diffrn_reflns_point_group_measured_fraction_max 0.991
_diffrn_reflns_theta_full 25.242
_diffrn_reflns_theta_max 24.713
_diffrn_reflns_theta_min 5.101
_diffrn_standards_number 0
_exptl_absorpt_coefficient_mu 3.056
_exptl_absorpt_correction_T_max 0.7456
_exptl_absorpt_correction_T_min 0.6484
_exptl_absorpt_correction_type multi-scan
_exptl_absorpt_process_details
'SADABS-2014/3 (Bruker,2014/3) was used for absorption correction. wR2(int) was 0.1088 before and 0.0641 after correction. The Ratio of minimum to maximum transmission is 0.8696. The \l/2 correction factor is 0.00150.'
_exptl_crystal_colour colourless
_exptl_crystal_colour_primary colourless
_exptl_crystal_density_diffrn 1.432
_exptl_crystal_description plate
_exptl_crystal_F_000 2104
_exptl_crystal_size_max 0.21
_exptl_crystal_size_mid 0.05
_exptl_crystal_size_min 0.04
_refine_diff_density_max 1.554
_refine_diff_density_min -2.291
_refine_diff_density_rms 0.128
_refine_ls_extinction_method none
_refine_ls_goodness_of_fit_ref 1.094
_refine_ls_hydrogen_treatment constr
_refine_ls_matrix_type full
_refine_ls_number_parameters 1194
_refine_ls_number_reflns 16171
_refine_ls_number_restraints 152
_refine_ls_restrained_S_all 1.090
_refine_ls_R_factor_all 0.0700
_refine_ls_R_factor_gt 0.0478
_refine_ls_shift/su_max 0.001
_refine_ls_shift/su_mean 0.000
_refine_ls_structure_factor_coef Fsqd
_refine_ls_weighting_details 'w=1/[\s^2^(Fo^2^)+(0.0291P)^2^+34.4305P] where P=(Fo^2^+2Fc^2^)/3'
_refine_ls_weighting_scheme calc
_refine_ls_wR_factor_gt 0.1076
_refine_ls_wR_factor_ref 0.1163
_reflns_Friedel_coverage 0.000
_reflns_number_gt 12610
_reflns_number_total 16171
_reflns_threshold_expression 'I > 2\s(I)'
_cod_data_source_file ja6b01320_si_002.cif
_cod_data_source_block 3
_cod_original_formula_sum 'C108 H126 Al2 O4.50 P4 Pt2'
_cod_database_code 4130214
_shelxl_version_number 2014/6
_shelx_space_group_comment
;
The symmetry employed for this shelxl refinement is uniquely defined
by the following loop, which should always be used as a source of
symmetry information in preference to the above space-group names.
They are only intended as comments.
;
_shelx_estimated_absorpt_t_max 0.888
_shelx_estimated_absorpt_t_min 0.566
_olex2_refinement_description
;
1. Fixed Uiso
 At 1.2 times of:
  All C(H) groups, All C(H,H) groups
 At 1.5 times of:
  All C(H,H,H) groups
2. Rigid bond restraints
 C108, C107, O5, C110, C109
 with sigma for 1-2 distances of 0.01 and sigma for 1-3 distances of 0.01
 C78, C79, C80, C78', C79', C80'
 with sigma for 1-2 distances of 0.01 and sigma for 1-3 distances of 0.01
 C74, C75, C76, C74', C75', C76'
 with sigma for 1-2 distances of 0.01 and sigma for 1-3 distances of 0.01
3. Uiso/Uaniso restraints and constraints
C108 \\sim C107 \\sim O5 \\sim C110 \\sim C109: within 1.7A with sigma of 0.04
and sigma for terminal atoms of 0.08
C73 \\sim C74 \\sim C75 \\sim C76 \\sim C74' \\sim C75' \\sim C76': within 1.7A
with sigma of 0.005 and sigma for terminal atoms of 0.01
C77 \\sim C78 \\sim C79 \\sim C80 \\sim C78' \\sim C79' \\sim C80': within 1.7A
with sigma of 0.005 and sigma for terminal atoms of 0.01
4. Same fragment restrains
{C109, C110, O5, C107, C108} sigma for 1-2: 0.02, 1-3: 0.04
as
{C108, C107, O5, C110, C109}
5. Others
 Sof(C74')=Sof(H74D)=Sof(H74E)=Sof(H74F)=Sof(C75')=Sof(H75D)=Sof(H75E)=
 Sof(H75F)=Sof(C76')=Sof(H76D)=Sof(H76E)=Sof(H76F)=1-FVAR(1)
 Sof(C74)=Sof(H74A)=Sof(H74B)=Sof(H74C)=Sof(C75)=Sof(H75A)=Sof(H75B)=Sof(H75C)=
 Sof(C76)=Sof(H76A)=Sof(H76B)=Sof(H76C)=FVAR(1)
 Sof(C78')=Sof(H78D)=Sof(H78E)=Sof(H78F)=Sof(C79')=Sof(H79D)=Sof(H79E)=
 Sof(H79F)=Sof(C80')=Sof(H80D)=Sof(H80E)=Sof(H80F)=1-FVAR(2)
 Sof(C78)=Sof(H78A)=Sof(H78B)=Sof(H78C)=Sof(C79)=Sof(H79A)=Sof(H79B)=Sof(H79C)=
 Sof(C80)=Sof(H80A)=Sof(H80B)=Sof(H80C)=FVAR(2)
 Fixed Sof: C108(0.5) H10A(0.5) H10B(0.5) C107(0.5) H10C(0.5) H10D(0.5)
 O5(0.5) C110(0.5) H11A(0.5) H11B(0.5) C109(0.5) H10E(0.5) H10F(0.5)
6.a Secondary CH2 refined with riding coordinates:
 C108(H10A,H10B), C107(H10C,H10D), C110(H11A,H11B), C109(H10E,H10F)
6.b Aromatic/amide H refined with riding coordinates:
 C100(H100), C106(H106), C105(H105), C104(H104), C103(H103), C102(H102),
 C86(H86), C84(H84), C95(H95), C93(H93), C71(H71), C70(H70), C69(H69), C68(H68),
  C67(H67), C61(H61), C62(H62), C63(H63), C64(H64), C65(H65), C59(H59),
 C58(H58), C57(H57), C56(H56), C55(H55), C52(H52), C47(H47), C49(H49), C53(H53),
  C51(H51), C50(H50), C42(H42), C40(H40), C31(H31), C33(H33), C14(H14),
 C15(H15), C16(H16), C17(H17), C18(H18), C6(H6), C5(H5), C4(H4), C3(H3), C2(H2),
  C8(H8), C9(H9), C10(H10), C11(H11), C12(H12)
6.c Idealised Me refined as rotating group:
 C90(H90A,H90B,H90C), C89(H89A,H89B,H89C), C88(H88A,H88B,H88C), C99(H99A,H99B,
 H99C), C98(H98A,H98B,H98C), C97(H97A,H97B,H97C), C78(H78A,H78B,H78C), C79(H79A,
 H79B,H79C), C80(H80A,H80B,H80C), C78'(H78D,H78E,H78F), C79'(H79D,H79E,H79F),
 C80'(H80D,H80E,H80F), C74(H74A,H74B,H74C), C75(H75A,H75B,H75C), C76(H76A,H76B,
 H76C), C74'(H74D,H74E,H74F), C75'(H75D,H75E,H75F), C76'(H76D,H76E,H76F),
 C46(H46A,H46B,H46C), C45(H45A,H45B,H45C), C44(H44A,H44B,H44C), C35(H35A,H35B,
 H35C), C36(H36A,H36B,H36C), C37(H37A,H37B,H37C), C25(H25A,H25B,H25C), C26(H26A,
 H26B,H26C), C27(H27A,H27B,H27C), C21(H21A,H21B,H21C), C23(H23A,H23B,H23C),
 C22(H22A,H22B,H22C)
;
_olex2_submission_special_instructions 'No special instructions were received'

loop_
_space_group_symop_operation_xyz
'x, y, z'
'-x, -y, -z'

loop_
_atom_site_label
_atom_site_type_symbol
_atom_site_fract_x
_atom_site_fract_y
_atom_site_fract_z
_atom_site_U_iso_or_equiv
_atom_site_adp_type
_atom_site_occupancy
_atom_site_site_symmetry_order
_atom_site_calc_flag
_atom_site_refinement_flags_posn
_atom_site_refinement_flags_adp
_atom_site_refinement_flags_occupancy
_atom_site_disorder_assembly
_atom_site_disorder_group
Pt2 Pt 0.23508(2) 0.22891(2) 0.13100(2) 0.03506(10) Uani 1 1 d . . . . .
P3 P 0.42029(16) 0.22726(11) 0.13804(9) 0.0274(4) Uani 1 1 d . . . . .
P4 P 0.04758(17) 0.22351(13) 0.11991(11) 0.0343(5) Uani 1 1 d . . . . .
Al2 Al 0.4286(2) 0.35789(15) 0.25734(12) 0.0370(6) Uani 1 1 d . . . . .
O3 O 0.2533(5) 0.3703(4) 0.1007(3) 0.063(2) Uani 1 1 d . . . . .
O4 O 0.3579(5) 0.3744(3) 0.1871(3) 0.0447(15) Uani 1 1 d . . . . .
C81 C 0.4807(6) 0.2699(4) 0.2174(3) 0.0293(18) Uani 1 1 d . . . . .
C100 C 0.5192(6) 0.2247(5) 0.2500(4) 0.0349(19) Uani 1 1 d . . . . .
H100 H 0.5127 0.1762 0.2285 0.042 Uiso 1 1 calc R . . . .
C101 C 0.5701(7) 0.2441(5) 0.3157(4) 0.036(2) Uani 1 1 d . . . . .
C106 C 0.6344(8) 0.3154(5) 0.3412(4) 0.046(2) Uani 1 1 d . . . . .
H106 H 0.6439 0.3547 0.3166 0.055 Uiso 1 1 calc R . . . .
C105 C 0.6864(9) 0.3322(6) 0.4023(5) 0.059(3) Uani 1 1 d . . . . .
H105 H 0.7322 0.3820 0.4189 0.071 Uiso 1 1 calc R . . . .
C104 C 0.6698(9) 0.2748(7) 0.4383(5) 0.059(3) Uani 1 1 d . . . . .
H104 H 0.7039 0.2849 0.4802 0.071 Uiso 1 1 calc R . . . .
C103 C 0.6048(10) 0.2043(7) 0.4132(5) 0.067(3) Uani 1 1 d . . . . .
H103 H 0.5926 0.1653 0.4382 0.080 Uiso 1 1 calc R . . . .
C102 C 0.5561(9) 0.1878(6) 0.3526(4) 0.054(3) Uani 1 1 d . . . . .
H102 H 0.5125 0.1376 0.3358 0.064 Uiso 1 1 calc R . . . .
C82 C 0.5028(7) 0.2723(4) 0.0766(4) 0.0323(18) Uani 1 1 d . . . . .
C87 C 0.6059(7) 0.3303(5) 0.0877(4) 0.038(2) Uani 1 1 d . . . . .
C86 C 0.6595(7) 0.3571(5) 0.0354(4) 0.044(2) Uani 1 1 d . . . . .
H86 H 0.7286 0.3975 0.0429 0.053 Uiso 1 1 calc R . . . .
C85 C 0.6182(7) 0.3287(5) -0.0257(4) 0.040(2) Uani 1 1 d . . . . .
C84 C 0.5169(7) 0.2700(5) -0.0362(4) 0.038(2) Uani 1 1 d . . . . .
H84 H 0.4869 0.2487 -0.0782 0.046 Uiso 1 1 calc R . . . .
C83 C 0.4583(7) 0.2416(5) 0.0134(4) 0.0353(19) Uani 1 1 d . . . . .
C90 C 0.6717(8) 0.3628(6) 0.1515(4) 0.066(3) Uani 1 1 d . . . . .
H90A H 0.6202 0.3721 0.1824 0.099 Uiso 1 1 calc GR . . . .
H90B H 0.7307 0.4102 0.1483 0.099 Uiso 1 1 calc GR . . . .
H90C H 0.7067 0.3272 0.1649 0.099 Uiso 1 1 calc GR . . . .
C89 C 0.6796(8) 0.3608(7) -0.0809(5) 0.064(3) Uani 1 1 d . . . . .
H89A H 0.7193 0.4146 -0.0684 0.096 Uiso 1 1 calc GR . . . .
H89B H 0.6245 0.3532 -0.1169 0.096 Uiso 1 1 calc GR . . . .
H89C H 0.7344 0.3351 -0.0927 0.096 Uiso 1 1 calc GR . . . .
C88 C 0.3509(7) 0.1787(5) -0.0036(4) 0.046(2) Uani 1 1 d . . . . .
H88A H 0.3611 0.1322 0.0065 0.070 Uiso 1 1 calc GR . . . .
H88B H 0.3295 0.1728 -0.0487 0.070 Uiso 1 1 calc GR . . . .
H88C H 0.2913 0.1895 0.0203 0.070 Uiso 1 1 calc GR . . . .
C91 C 0.4218(7) 0.1300(5) 0.1223(4) 0.0350(19) Uani 1 1 d . . . . .
C96 C 0.3203(7) 0.0696(5) 0.1201(4) 0.039(2) Uani 1 1 d . . . . .
C95 C 0.3186(8) -0.0043(5) 0.1057(4) 0.045(2) Uani 1 1 d . . . . .
H95 H 0.2494 -0.0439 0.1052 0.054 Uiso 1 1 calc R . . . .
C94 C 0.4150(8) -0.0216(5) 0.0921(4) 0.048(2) Uani 1 1 d . . . . .
C93 C 0.5153(8) 0.0367(5) 0.0952(4) 0.044(2) Uani 1 1 d . . . . .
H93 H 0.5826 0.0253 0.0870 0.052 Uiso 1 1 calc R . . . .
C92 C 0.5212(7) 0.1120(5) 0.1102(4) 0.038(2) Uani 1 1 d . . . . .
C99 C 0.2096(7) 0.0833(5) 0.1334(5) 0.052(3) Uani 1 1 d . . . . .
H99A H 0.2147 0.1078 0.1769 0.078 Uiso 1 1 calc GR . . . .
H99B H 0.1482 0.0352 0.1270 0.078 Uiso 1 1 calc GR . . . .
H99C H 0.1944 0.1156 0.1047 0.078 Uiso 1 1 calc GR . . . .
C98 C 0.4118(10) -0.1017(6) 0.0769(5) 0.068(3) Uani 1 1 d . . . . .
H98A H 0.3646 -0.1315 0.1055 0.102 Uiso 1 1 calc GR . . . .
H98B H 0.4886 -0.1043 0.0819 0.102 Uiso 1 1 calc GR . . . .
H98C H 0.3800 -0.1216 0.0334 0.102 Uiso 1 1 calc GR . . . .
C97 C 0.6377(7) 0.1708(5) 0.1141(4) 0.046(2) Uani 1 1 d . . . . .
H97A H 0.6424 0.1984 0.0784 0.069 Uiso 1 1 calc GR . . . .
H97B H 0.6957 0.1460 0.1130 0.069 Uiso 1 1 calc GR . . . .
H97C H 0.6499 0.2059 0.1536 0.069 Uiso 1 1 calc GR . . . .
C77 C 0.3113(8) 0.3148(6) 0.3171(4) 0.055(2) Uani 1 1 d . U . . .
C78 C 0.221(5) 0.348(3) 0.3212(19) 0.054(5) Uani 0.50(2) 1 d . U P A 1
H78A H 0.2505 0.3997 0.3434 0.081 Uiso 0.50(2) 1 calc GR . P A 1
H78B H 0.1608 0.3184 0.3443 0.081 Uiso 0.50(2) 1 calc GR . P A 1
H78C H 0.1894 0.3481 0.2787 0.081 Uiso 0.50(2) 1 calc GR . P A 1
C79 C 0.346(2) 0.3035(19) 0.3786(11) 0.061(4) Uani 0.50(2) 1 d . U P A 1
H79A H 0.3731 0.2601 0.3745 0.091 Uiso 0.50(2) 1 calc GR . P A 1
H79B H 0.2814 0.2943 0.4043 0.091 Uiso 0.50(2) 1 calc GR . P A 1
H79C H 0.4067 0.3483 0.3987 0.091 Uiso 0.50(2) 1 calc GR . P A 1
C80 C 0.234(2) 0.2278(15) 0.2845(13) 0.057(4) Uani 0.50(2) 1 d . U P A 1
H80A H 0.2096 0.2278 0.2408 0.086 Uiso 0.50(2) 1 calc GR . P A 1
H80B H 0.1682 0.2100 0.3081 0.086 Uiso 0.50(2) 1 calc GR . P A 1
H80C H 0.2804 0.1945 0.2856 0.086 Uiso 0.50(2) 1 calc GR . P A 1
C78' C 0.224(5) 0.360(3) 0.3112(19) 0.056(5) Uani 0.50(2) 1 d . U P A 2
H78D H 0.2650 0.4139 0.3168 0.084 Uiso 0.50(2) 1 calc GR . P A 2
H78E H 0.1708 0.3495 0.3438 0.084 Uiso 0.50(2) 1 calc GR . P A 2
H78F H 0.1819 0.3441 0.2696 0.084 Uiso 0.50(2) 1 calc GR . P A 2
C79' C 0.373(2) 0.3512(19) 0.3895(11) 0.063(4) Uani 0.50(2) 1 d . U P A 2
H79D H 0.4420 0.3381 0.3953 0.094 Uiso 0.50(2) 1 calc GR . P A 2
H79E H 0.3209 0.3310 0.4205 0.094 Uiso 0.50(2) 1 calc GR . P A 2
H79F H 0.3918 0.4060 0.3952 0.094 Uiso 0.50(2) 1 calc GR . P A 2
C80' C 0.271(2) 0.2360(16) 0.3113(13) 0.057(4) Uani 0.50(2) 1 d . U P A 2
H80D H 0.2231 0.2152 0.2716 0.085 Uiso 0.50(2) 1 calc GR . P A 2
H80E H 0.2258 0.2213 0.3466 0.085 Uiso 0.50(2) 1 calc GR . P A 2
H80F H 0.3345 0.2165 0.3116 0.085 Uiso 0.50(2) 1 calc GR . P A 2
C73 C 0.5290(10) 0.4658(6) 0.2893(6) 0.067(2) Uani 1 1 d . U . . .
C74 C 0.445(3) 0.5122(17) 0.2793(13) 0.066(4) Uani 0.565(18) 1 d . U P B 1
H74A H 0.4217 0.5059 0.2343 0.099 Uiso 0.565(18) 1 calc GR . P B 1
H74B H 0.4835 0.5655 0.2950 0.099 Uiso 0.565(18) 1 calc GR . P B 1
H74C H 0.3784 0.4937 0.3023 0.099 Uiso 0.565(18) 1 calc GR . P B 1
C75 C 0.6363(19) 0.4963(12) 0.2683(13) 0.073(4) Uani 0.565(18) 1 d . U P B 1
H75A H 0.6900 0.4763 0.2883 0.110 Uiso 0.565(18) 1 calc GR . P B 1
H75B H 0.6616 0.5511 0.2795 0.110 Uiso 0.565(18) 1 calc GR . P B 1
H75C H 0.6323 0.4827 0.2225 0.110 Uiso 0.565(18) 1 calc GR . P B 1
C76 C 0.537(2) 0.4773(12) 0.3670(11) 0.079(4) Uani 0.565(18) 1 d . U P B 1
H76A H 0.4623 0.4731 0.3814 0.118 Uiso 0.565(18) 1 calc GR . P B 1
H76B H 0.5902 0.5271 0.3839 0.118 Uiso 0.565(18) 1 calc GR . P B 1
H76C H 0.5638 0.4386 0.3818 0.118 Uiso 0.565(18) 1 calc GR . P B 1
C74' C 0.466(3) 0.517(2) 0.3017(18) 0.068(5) Uani 0.435(18) 1 d . U P B 2
H74D H 0.4120 0.5103 0.2654 0.101 Uiso 0.435(18) 1 calc GR . P B 2
H74E H 0.5173 0.5683 0.3094 0.101 Uiso 0.435(18) 1 calc GR . P B 2
H74F H 0.4242 0.5058 0.3389 0.101 Uiso 0.435(18) 1 calc GR . P B 2
C75' C 0.606(3) 0.5013(16) 0.2328(17) 0.076(5) Uani 0.435(18) 1 d . U P B 2
H75D H 0.6629 0.4761 0.2249 0.114 Uiso 0.435(18) 1 calc GR . P B 2
H75E H 0.6443 0.5552 0.2461 0.114 Uiso 0.435(18) 1 calc GR . P B 2
H75F H 0.5570 0.4935 0.1942 0.114 Uiso 0.435(18) 1 calc GR . P B 2
C76' C 0.620(3) 0.4866(15) 0.3471(15) 0.078(5) Uani 0.435(18) 1 d . U P B 2
H76D H 0.5856 0.4988 0.3857 0.118 Uiso 0.435(18) 1 calc GR . P B 2
H76E H 0.6835 0.5301 0.3411 0.118 Uiso 0.435(18) 1 calc GR . P B 2
H76F H 0.6463 0.4438 0.3507 0.118 Uiso 0.435(18) 1 calc GR . P B 2
C66 C 0.0016(6) 0.2444(5) 0.0455(4) 0.040(2) Uani 1 1 d . . . . .
C71 C -0.0948(8) 0.2596(6) 0.0367(5) 0.054(3) Uani 1 1 d . . . . .
H71 H -0.1331 0.2679 0.0729 0.065 Uiso 1 1 calc R . . . .
C70 C -0.1424(8) 0.2640(6) -0.0200(5) 0.053(3) Uani 1 1 d . . . . .
H70 H -0.2112 0.2751 -0.0231 0.063 Uiso 1 1 calc R . . . .
C69 C -0.0887(8) 0.2522(6) -0.0722(5) 0.054(3) Uani 1 1 d . . . . .
H69 H -0.1210 0.2530 -0.1127 0.064 Uiso 1 1 calc R . . . .
C68 C 0.0138(8) 0.2388(7) -0.0656(5) 0.067(3) Uani 1 1 d . . . . .
H68 H 0.0533 0.2317 -0.1015 0.081 Uiso 1 1 calc R . . . .
C67 C 0.0573(8) 0.2358(6) -0.0073(5) 0.060(3) Uani 1 1 d . . . . .
H67 H 0.1282 0.2276 -0.0030 0.072 Uiso 1 1 calc R . . . .
C61 C -0.0380(7) 0.0913(5) 0.1714(5) 0.045(2) Uani 1 1 d . . . . .
H61 H 0.0159 0.1164 0.2061 0.054 Uiso 1 1 calc R . . . .
C62 C -0.1107(8) 0.0200(6) 0.1734(5) 0.059(3) Uani 1 1 d . . . . .
H62 H -0.1099 -0.0022 0.2104 0.071 Uiso 1 1 calc R . . . .
C63 C -0.1826(10) -0.0181(6) 0.1232(6) 0.069(3) Uani 1 1 d . . . . .
H63 H -0.2320 -0.0673 0.1249 0.083 Uiso 1 1 calc R . . . .
C64 C -0.1853(10) 0.0129(6) 0.0700(6) 0.072(3) Uani 1 1 d . . . . .
H64 H -0.2341 -0.0155 0.0343 0.087 Uiso 1 1 calc R . . . .
C65 C -0.1169(8) 0.0862(5) 0.0675(5) 0.052(2) Uani 1 1 d . . . . .
H65 H -0.1211 0.1081 0.0306 0.063 Uiso 1 1 calc R . . . .
C60 C -0.0425(7) 0.1272(5) 0.1191(4) 0.038(2) Uani 1 1 d . . . . .
C54 C -0.0092(6) 0.2774(5) 0.1795(4) 0.0360(19) Uani 1 1 d . . . . .
C59 C -0.0860(8) 0.2460(5) 0.2195(4) 0.046(2) Uani 1 1 d . . . . .
H59 H -0.1146 0.1929 0.2163 0.056 Uiso 1 1 calc R . . . .
C58 C -0.1226(8) 0.2891(6) 0.2638(5) 0.053(3) Uani 1 1 d . . . . .
H58 H -0.1740 0.2658 0.2920 0.064 Uiso 1 1 calc R . . . .
C57 C -0.0864(9) 0.3645(6) 0.2679(5) 0.058(3) Uani 1 1 d . . . . .
H57 H -0.1128 0.3941 0.2989 0.070 Uiso 1 1 calc R . . . .
C56 C -0.0128(9) 0.3978(6) 0.2282(5) 0.062(3) Uani 1 1 d . . . . .
H56 H 0.0111 0.4509 0.2304 0.074 Uiso 1 1 calc R . . . .
C55 C 0.0278(7) 0.3546(5) 0.1844(5) 0.051(2) Uani 1 1 d . . . . .
H55 H 0.0816 0.3783 0.1575 0.062 Uiso 1 1 calc R . . . .
C72 C 0.2877(7) 0.3386(6) 0.1386(4) 0.043(2) Uani 1 1 d . . . . .
Pt1 Pt 0.36031(2) 0.74693(2) 0.31369(2) 0.02052(8) Uani 1 1 d . . . . .
P1 P 0.17155(14) 0.68781(10) 0.32803(8) 0.0191(4) Uani 1 1 d . . . . .
P2 P 0.55128(15) 0.80480(11) 0.30570(9) 0.0233(4) Uani 1 1 d . . . . .
Al1 Al 0.18528(18) 0.86619(12) 0.34397(10) 0.0228(5) Uani 1 1 d . . . . .
O1 O 0.3313(5) 0.7925(3) 0.1974(2) 0.0392(14) Uani 1 1 d . . . . .
O2 O 0.2611(4) 0.8481(3) 0.2762(2) 0.0284(12) Uani 1 1 d . . . . .
C28 C 0.1261(6) 0.7601(4) 0.3720(3) 0.0226(16) Uani 1 1 d . . . . .
C52 C -0.0293(8) 0.8866(5) 0.5131(6) 0.060(3) Uani 1 1 d . . . . .
H52 H -0.0576 0.9254 0.5038 0.072 Uiso 1 1 calc R . . . .
C47 C 0.0914(5) 0.7437(4) 0.4290(3) 0.0238(16) Uani 1 1 d . . . . .
H47 H 0.0924 0.6964 0.4384 0.029 Uiso 1 1 calc R . . . .
C49 C 0.0515(7) 0.7733(5) 0.5394(4) 0.038(2) Uani 1 1 d . . . . .
H49 H 0.0781 0.7339 0.5488 0.046 Uiso 1 1 calc R . . . .
C48 C 0.0523(6) 0.7896(4) 0.4782(3) 0.0283(17) Uani 1 1 d . . . . .
C38 C 0.1632(6) 0.6109(4) 0.3733(3) 0.0232(16) Uani 1 1 d . . . . .
C53 C 0.0096(7) 0.8465(5) 0.4662(4) 0.045(2) Uani 1 1 d . . . . .
H53 H 0.0072 0.8579 0.4246 0.054 Uiso 1 1 calc R . . . .
C51 C -0.0269(8) 0.8699(6) 0.5740(5) 0.061(3) Uani 1 1 d . . . . .
H51 H -0.0528 0.8976 0.6067 0.073 Uiso 1 1 calc R . . . .
C50 C 0.0127(8) 0.8135(6) 0.5868(4) 0.054(3) Uani 1 1 d . . . . .
H50 H 0.0137 0.8018 0.6284 0.065 Uiso 1 1 calc R . . . .
C43 C 0.0595(6) 0.5560(4) 0.3816(3) 0.0279(17) Uani 1 1 d . . . . .
C42 C 0.0602(7) 0.4999(4) 0.4172(4) 0.0348(19) Uani 1 1 d . . . . .
H42 H -0.0097 0.4636 0.4226 0.042 Uiso 1 1 calc R . . . .
C41 C 0.1585(8) 0.4950(4) 0.4450(4) 0.036(2) Uani 1 1 d . . . . .
C40 C 0.2593(7) 0.5486(5) 0.4370(4) 0.0344(19) Uani 1 1 d . . . . .
H40 H 0.3275 0.5461 0.4560 0.041 Uiso 1 1 calc R . . . .
C39 C 0.2644(6) 0.6063(4) 0.4022(3) 0.0266(17) Uani 1 1 d . . . . .
C46 C -0.0526(6) 0.5569(4) 0.3560(4) 0.0358(19) Uani 1 1 d . . . . .
H46A H -0.1130 0.5190 0.3724 0.054 Uiso 1 1 calc GR . . . .
H46B H -0.0587 0.5456 0.3099 0.054 Uiso 1 1 calc GR . . . .
H46C H -0.0598 0.6067 0.3687 0.054 Uiso 1 1 calc GR . . . .
C45 C 0.1567(9) 0.4320(5) 0.4836(4) 0.050(2) Uani 1 1 d . . . . .
H45A H 0.1144 0.4367 0.5204 0.075 Uiso 1 1 calc GR . . . .
H45B H 0.2344 0.4362 0.4974 0.075 Uiso 1 1 calc GR . . . .
H45C H 0.1203 0.3831 0.4574 0.075 Uiso 1 1 calc GR . . . .
C44 C 0.3781(6) 0.6607(5) 0.3975(4) 0.0349(19) Uani 1 1 d . . . . .
H44A H 0.4335 0.6525 0.4268 0.052 Uiso 1 1 calc GR . . . .
H44B H 0.3759 0.7121 0.4083 0.052 Uiso 1 1 calc GR . . . .
H44C H 0.3997 0.6534 0.3544 0.052 Uiso 1 1 calc GR . . . .
C29 C 0.0857(6) 0.6444(4) 0.2535(3) 0.0215(15) Uani 1 1 d . . . . .
C30 C 0.1262(6) 0.5961(4) 0.2115(3) 0.0264(17) Uani 1 1 d . . . . .
C31 C 0.0691(7) 0.5649(5) 0.1525(4) 0.037(2) Uani 1 1 d . . . . .
H31 H 0.0989 0.5341 0.1245 0.044 Uiso 1 1 calc R . . . .
C32 C -0.0296(7) 0.5774(5) 0.1331(4) 0.038(2) Uani 1 1 d . . . . .
C33 C -0.0710(7) 0.6219(5) 0.1751(4) 0.037(2) Uani 1 1 d . . . . .
H33 H -0.1388 0.6307 0.1625 0.045 Uiso 1 1 calc R . . . .
C34 C -0.0184(6) 0.6545(4) 0.2350(4) 0.0297(18) Uani 1 1 d . . . . .
C35 C 0.2306(7) 0.5756(5) 0.2272(4) 0.037(2) Uani 1 1 d . . . . .
H35A H 0.2393 0.5388 0.1930 0.055 Uiso 1 1 calc GR . . . .
H35B H 0.2229 0.5541 0.2664 0.055 Uiso 1 1 calc GR . . . .
H35C H 0.2972 0.6208 0.2325 0.055 Uiso 1 1 calc GR . . . .
C36 C -0.0871(9) 0.5458(7) 0.0675(4) 0.068(3) Uani 1 1 d . . . . .
H36A H -0.1639 0.5488 0.0658 0.102 Uiso 1 1 calc GR . . . .
H36B H -0.0904 0.4932 0.0572 0.102 Uiso 1 1 calc GR . . . .
H36C H -0.0440 0.5749 0.0371 0.102 Uiso 1 1 calc GR . . . .
C37 C -0.0827(6) 0.6947(5) 0.2763(4) 0.0358(19) Uani 1 1 d . . . . .
H37A H -0.1289 0.7143 0.2500 0.054 Uiso 1 1 calc GR . . . .
H37B H -0.0291 0.7363 0.3051 0.054 Uiso 1 1 calc GR . . . .
H37C H -0.1317 0.6595 0.3008 0.054 Uiso 1 1 calc GR . . . .
C24 C 0.0838(7) 0.9127(4) 0.2985(4) 0.0333(18) Uani 1 1 d . . . . .
C25 C 0.0488(8) 0.8726(6) 0.2300(4) 0.051(2) Uani 1 1 d . . . . .
H25A H 0.0058 0.8196 0.2300 0.077 Uiso 1 1 calc GR . . . .
H25B H 0.1166 0.8761 0.2076 0.077 Uiso 1 1 calc GR . . . .
H25C H 0.0019 0.8965 0.2088 0.077 Uiso 1 1 calc GR . . . .
C26 C 0.1593(8) 0.9939(5) 0.2932(5) 0.051(2) Uani 1 1 d . . . . .
H26A H 0.1139 1.0198 0.2732 0.076 Uiso 1 1 calc GR . . . .
H26B H 0.2217 0.9918 0.2677 0.076 Uiso 1 1 calc GR . . . .
H26C H 0.1897 1.0213 0.3353 0.076 Uiso 1 1 calc GR . . . .
C27 C -0.0233(8) 0.9185(6) 0.3283(5) 0.052(3) Uani 1 1 d . . . . .
H27A H -0.0639 0.9410 0.3012 0.079 Uiso 1 1 calc GR . . . .
H27B H -0.0023 0.9499 0.3697 0.079 Uiso 1 1 calc GR . . . .
H27C H -0.0722 0.8682 0.3331 0.079 Uiso 1 1 calc GR . . . .
C20 C 0.2999(6) 0.9360(4) 0.4128(3) 0.0254(16) Uani 1 1 d . . . . .
C21 C 0.3972(7) 0.9855(5) 0.3804(4) 0.049(2) Uani 1 1 d . . . . .
H21A H 0.4599 1.0138 0.4120 0.073 Uiso 1 1 calc GR . . . .
H21B H 0.3705 1.0205 0.3597 0.073 Uiso 1 1 calc GR . . . .
H21C H 0.4232 0.9535 0.3490 0.073 Uiso 1 1 calc GR . . . .
C23 C 0.2568(8) 0.9890(5) 0.4589(4) 0.050(2) Uani 1 1 d . . . . .
H23A H 0.1937 0.9591 0.4797 0.075 Uiso 1 1 calc GR . . . .
H23B H 0.2313 1.0226 0.4356 0.075 Uiso 1 1 calc GR . . . .
H23C H 0.3182 1.0189 0.4907 0.075 Uiso 1 1 calc GR . . . .
C22 C 0.3504(8) 0.8912(5) 0.4521(4) 0.048(2) Uani 1 1 d . . . . .
H22A H 0.3774 0.8564 0.4242 0.073 Uiso 1 1 calc GR . . . .
H22B H 0.2925 0.8627 0.4768 0.073 Uiso 1 1 calc GR . . . .
H22C H 0.4137 0.9256 0.4806 0.073 Uiso 1 1 calc GR . . . .
C13 C 0.6276(6) 0.7831(4) 0.3701(3) 0.0260(17) Uani 1 1 d . . . . .
C14 C 0.6930(6) 0.7365(5) 0.3612(4) 0.037(2) Uani 1 1 d . . . . .
H14 H 0.7034 0.7171 0.3197 0.044 Uiso 1 1 calc R . . . .
C15 C 0.7421(8) 0.7183(6) 0.4107(4) 0.048(2) Uani 1 1 d . . . . .
H15 H 0.7878 0.6870 0.4032 0.058 Uiso 1 1 calc R . . . .
C16 C 0.7283(8) 0.7436(6) 0.4720(5) 0.055(3) Uani 1 1 d . . . . .
H16 H 0.7634 0.7295 0.5061 0.066 Uiso 1 1 calc R . . . .
C17 C 0.6621(7) 0.7901(5) 0.4828(4) 0.047(2) Uani 1 1 d . . . . .
H17 H 0.6519 0.8087 0.5246 0.057 Uiso 1 1 calc R . . . .
C18 C 0.6112(7) 0.8089(5) 0.4321(4) 0.038(2) Uani 1 1 d . . . . .
H18 H 0.5645 0.8396 0.4393 0.046 Uiso 1 1 calc R . . . .
C1 C 0.6069(6) 0.9055(4) 0.3067(4) 0.0298(18) Uani 1 1 d . . . . .
C6 C 0.5682(7) 0.9362(5) 0.2590(4) 0.037(2) Uani 1 1 d . . . . .
H6 H 0.5118 0.9046 0.2276 0.045 Uiso 1 1 calc R . . . .
C5 C 0.6106(8) 1.0117(5) 0.2567(5) 0.052(2) Uani 1 1 d . . . . .
H5 H 0.5841 1.0320 0.2235 0.063 Uiso 1 1 calc R . . . .
C4 C 0.6911(9) 1.0582(5) 0.3022(5) 0.059(3) Uani 1 1 d . . . . .
H4 H 0.7197 1.1106 0.3006 0.071 Uiso 1 1 calc R . . . .
C3 C 0.7306(8) 1.0288(5) 0.3503(5) 0.054(3) Uani 1 1 d . . . . .
H3 H 0.7863 1.0609 0.3818 0.065 Uiso 1 1 calc R . . . .
C2 C 0.6887(7) 0.9524(5) 0.3524(4) 0.044(2) Uani 1 1 d . . . . .
H2 H 0.7161 0.9321 0.3853 0.053 Uiso 1 1 calc R . . . .
C7 C 0.6050(6) 0.7672(4) 0.2359(3) 0.0255(17) Uani 1 1 d . . . . .
C8 C 0.7023(7) 0.8099(5) 0.2118(4) 0.040(2) Uani 1 1 d . . . . .
H8 H 0.7387 0.8606 0.2305 0.048 Uiso 1 1 calc R . . . .
C9 C 0.7457(7) 0.7793(5) 0.1613(4) 0.041(2) Uani 1 1 d . . . . .
H9 H 0.8109 0.8092 0.1447 0.049 Uiso 1 1 calc R . . . .
C10 C 0.6965(7) 0.7074(6) 0.1353(4) 0.046(2) Uani 1 1 d . . . . .
H10 H 0.7258 0.6874 0.0995 0.056 Uiso 1 1 calc R . . . .
C11 C 0.6044(8) 0.6626(6) 0.1595(4) 0.053(2) Uani 1 1 d . . . . .
H11 H 0.5731 0.6108 0.1427 0.063 Uiso 1 1 calc R . . . .
C12 C 0.5568(7) 0.6943(5) 0.2097(4) 0.036(2) Uani 1 1 d . . . . .
H12 H 0.4904 0.6644 0.2253 0.043 Uiso 1 1 calc R . . . .
C19 C 0.3113(6) 0.8027(4) 0.2514(4) 0.0294(18) Uani 1 1 d . . . . .
C108 C 0.445(2) 0.466(2) -0.0037(13) 0.096(8) Uani 0.5 1 d D U P C -1
H10A H 0.3682 0.4710 -0.0055 0.116 Uiso 0.5 1 calc R . P C -1
H10B H 0.4399 0.4151 -0.0232 0.116 Uiso 0.5 1 calc R . P C -1
C107 C 0.492(2) 0.481(2) 0.0584(12) 0.067(6) Uani 0.5 1 d D U P C -1
H10C H 0.4829 0.4335 0.0748 0.080 Uiso 0.5 1 calc R . P C -1
H10D H 0.4530 0.5105 0.0852 0.080 Uiso 0.5 1 calc R . P C -1
O5 O 0.6080(12) 0.5228(9) 0.0594(7) 0.070(4) Uani 0.5 1 d D U P C -1
C110 C 0.618(2) 0.552(2) 0.0027(13) 0.110(10) Uani 0.5 1 d D U P C -1
H11A H 0.6376 0.6069 0.0112 0.132 Uiso 0.5 1 calc R . P C -1
H11B H 0.6805 0.5397 -0.0191 0.132 Uiso 0.5 1 calc R . P C -1
C109 C 0.519(4) 0.521(3) -0.0353(13) 0.122(12) Uani 0.5 1 d D U P C -1
H10E H 0.5327 0.4971 -0.0767 0.146 Uiso 0.5 1 calc R . P C -1
H10F H 0.4854 0.5604 -0.0422 0.146 Uiso 0.5 1 calc R . P C -1

loop_
_atom_site_aniso_label
_atom_site_aniso_U_11
_atom_site_aniso_U_22
_atom_site_aniso_U_33
_atom_site_aniso_U_23
_atom_site_aniso_U_13
_atom_site_aniso_U_12
Pt2 0.02045(17) 0.0437(2) 0.0439(2) 0.01418(16) 0.00794(14) 0.01086(15)
P3 0.0200(10) 0.0335(11) 0.0291(11) 0.0078(9) 0.0052(8) 0.0073(8)
P4 0.0198(10) 0.0415(13) 0.0450(13) 0.0152(10) 0.0076(9) 0.0107(9)
Al2 0.0413(15) 0.0415(15) 0.0352(14) 0.0071(12) 0.0097(11) 0.0221(12)
O3 0.045(4) 0.063(5) 0.079(5) 0.033(4) -0.014(4) 0.006(3)
O4 0.049(4) 0.045(4) 0.047(4) 0.013(3) 0.006(3) 0.023(3)
C81 0.024(4) 0.040(5) 0.026(4) 0.010(4) 0.010(3) 0.009(4)
C100 0.029(4) 0.038(5) 0.039(5) 0.005(4) 0.006(4) 0.011(4)
C101 0.030(4) 0.047(5) 0.037(5) 0.000(4) 0.007(4) 0.020(4)
C106 0.052(6) 0.046(6) 0.040(5) 0.010(4) 0.001(4) 0.016(5)
C105 0.063(7) 0.062(7) 0.046(6) -0.017(5) -0.006(5) 0.024(6)
C104 0.072(7) 0.081(8) 0.033(5) 0.005(6) -0.005(5) 0.041(7)
C103 0.097(9) 0.073(8) 0.042(6) 0.020(6) -0.004(6) 0.042(7)
C102 0.072(7) 0.047(6) 0.048(6) 0.008(5) -0.006(5) 0.027(5)
C82 0.037(5) 0.035(5) 0.028(4) 0.008(4) 0.008(3) 0.013(4)
C87 0.026(4) 0.038(5) 0.042(5) -0.004(4) 0.011(4) 0.001(4)
C86 0.037(5) 0.041(5) 0.049(6) 0.011(4) 0.015(4) 0.002(4)
C85 0.038(5) 0.054(6) 0.038(5) 0.016(4) 0.016(4) 0.022(4)
C84 0.036(5) 0.051(5) 0.035(5) 0.016(4) 0.008(4) 0.022(4)
C83 0.033(4) 0.051(5) 0.027(4) 0.003(4) -0.002(3) 0.022(4)
C90 0.052(6) 0.068(7) 0.046(6) -0.005(5) 0.020(5) -0.023(5)
C89 0.050(6) 0.091(8) 0.061(7) 0.043(6) 0.032(5) 0.021(6)
C88 0.040(5) 0.055(6) 0.037(5) 0.001(4) -0.001(4) 0.008(4)
C91 0.031(4) 0.045(5) 0.031(4) 0.008(4) 0.006(3) 0.013(4)
C96 0.029(4) 0.044(5) 0.043(5) 0.010(4) 0.007(4) 0.006(4)
C95 0.044(5) 0.037(5) 0.054(6) 0.004(4) 0.008(4) 0.012(4)
C94 0.057(6) 0.044(6) 0.047(6) 0.008(4) 0.013(5) 0.019(5)
C93 0.046(5) 0.043(5) 0.049(6) 0.006(4) 0.011(4) 0.025(5)
C92 0.037(5) 0.050(5) 0.032(5) 0.006(4) 0.008(4) 0.020(4)
C99 0.024(5) 0.049(6) 0.082(7) 0.016(5) 0.010(5) 0.007(4)
C98 0.080(8) 0.056(7) 0.075(8) 0.000(6) 0.024(6) 0.035(6)
C97 0.025(4) 0.058(6) 0.057(6) 0.003(5) 0.005(4) 0.018(4)
C77 0.056(5) 0.079(6) 0.047(5) 0.022(4) 0.024(4) 0.037(4)
C78 0.054(7) 0.079(9) 0.047(9) 0.023(7) 0.023(8) 0.040(7)
C79 0.063(8) 0.087(9) 0.046(7) 0.024(8) 0.026(6) 0.033(8)
C80 0.060(8) 0.076(8) 0.046(8) 0.024(8) 0.029(7) 0.028(7)
C78' 0.055(7) 0.081(9) 0.048(9) 0.022(7) 0.027(8) 0.036(8)
C79' 0.065(8) 0.087(9) 0.046(7) 0.020(8) 0.025(6) 0.032(8)
C80' 0.059(8) 0.076(7) 0.047(8) 0.026(8) 0.029(7) 0.029(7)
C73 0.065(5) 0.043(4) 0.090(7) -0.010(5) -0.011(5) 0.024(4)
C74 0.064(8) 0.042(7) 0.090(10) -0.007(8) -0.008(8) 0.023(6)
C75 0.063(8) 0.045(7) 0.101(10) -0.009(8) -0.001(8) 0.010(7)
C76 0.078(8) 0.052(7) 0.096(9) -0.016(7) -0.017(8) 0.021(7)
C74' 0.063(9) 0.044(7) 0.092(10) -0.010(9) -0.006(9) 0.021(7)
C75' 0.071(9) 0.045(7) 0.101(10) -0.010(8) 0.004(8) 0.012(7)
C76' 0.074(9) 0.051(8) 0.098(9) -0.013(8) -0.023(8) 0.015(8)
C66 0.019(4) 0.051(5) 0.053(6) 0.017(4) 0.009(4) 0.010(4)
C71 0.048(6) 0.086(8) 0.046(6) 0.020(5) 0.021(5) 0.042(6)
C70 0.038(5) 0.080(7) 0.054(6) 0.023(5) 0.011(5) 0.032(5)
C69 0.038(5) 0.078(7) 0.045(6) 0.019(5) 0.002(4) 0.015(5)
C68 0.049(6) 0.129(11) 0.041(6) 0.021(6) 0.018(5) 0.048(7)
C67 0.040(5) 0.096(8) 0.061(7) 0.015(6) 0.012(5) 0.044(6)
C61 0.021(4) 0.049(6) 0.062(6) 0.018(5) 0.005(4) 0.005(4)
C62 0.048(6) 0.058(7) 0.078(8) 0.031(6) 0.009(5) 0.018(5)
C63 0.070(8) 0.045(6) 0.080(8) 0.012(6) -0.008(6) -0.001(6)
C64 0.068(8) 0.047(7) 0.080(8) 0.000(6) -0.018(6) -0.006(6)
C65 0.052(6) 0.048(6) 0.053(6) 0.005(5) 0.002(5) 0.013(5)
C60 0.025(4) 0.045(5) 0.050(5) 0.011(4) 0.014(4) 0.017(4)
C54 0.023(4) 0.040(5) 0.045(5) 0.009(4) -0.004(4) 0.009(4)
C59 0.046(5) 0.043(5) 0.047(6) 0.003(4) 0.009(4) 0.011(4)
C58 0.054(6) 0.053(6) 0.052(6) 0.003(5) 0.019(5) 0.016(5)
C57 0.058(7) 0.046(6) 0.067(7) 0.000(5) 0.014(5) 0.013(5)
C56 0.059(7) 0.040(6) 0.086(8) 0.006(5) 0.016(6) 0.015(5)
C55 0.036(5) 0.043(6) 0.074(7) 0.022(5) 0.016(5) 0.005(4)
C72 0.019(4) 0.074(7) 0.044(5) 0.034(5) 0.009(4) 0.017(4)
Pt1 0.01455(14) 0.02452(16) 0.02322(15) 0.00402(11) 0.00472(11) 0.00683(11)
P1 0.0167(9) 0.0190(9) 0.0216(10) 0.0028(7) 0.0067(7) 0.0053(7)
P2 0.0152(9) 0.0266(10) 0.0277(10) 0.0044(8) 0.0038(8) 0.0059(8)
Al1 0.0225(11) 0.0242(12) 0.0235(12) 0.0034(9) 0.0037(9) 0.0098(9)
O1 0.054(4) 0.049(4) 0.023(3) 0.012(3) 0.013(3) 0.024(3)
O2 0.034(3) 0.031(3) 0.029(3) 0.012(2) 0.015(2) 0.018(2)
C28 0.020(4) 0.024(4) 0.020(4) -0.008(3) -0.003(3) 0.007(3)
C52 0.057(6) 0.036(5) 0.097(9) 0.010(5) 0.043(6) 0.025(5)
C47 0.016(4) 0.023(4) 0.033(4) 0.007(3) 0.012(3) 0.005(3)
C49 0.037(5) 0.038(5) 0.036(5) -0.001(4) 0.011(4) 0.006(4)
C48 0.027(4) 0.026(4) 0.029(4) -0.003(3) 0.016(3) 0.004(3)
C38 0.027(4) 0.020(4) 0.023(4) 0.003(3) 0.007(3) 0.006(3)
C53 0.044(5) 0.042(5) 0.055(6) 0.008(4) 0.026(4) 0.020(4)
C51 0.048(6) 0.047(6) 0.072(8) -0.015(5) 0.040(5) -0.002(5)
C50 0.048(6) 0.062(7) 0.038(5) -0.010(5) 0.029(4) 0.001(5)
C43 0.029(4) 0.026(4) 0.028(4) 0.003(3) 0.015(3) 0.008(3)
C42 0.038(5) 0.027(4) 0.039(5) 0.007(4) 0.018(4) 0.007(4)
C41 0.062(6) 0.027(4) 0.030(4) 0.011(4) 0.024(4) 0.023(4)
C40 0.038(5) 0.044(5) 0.031(4) 0.007(4) 0.008(4) 0.026(4)
C39 0.034(4) 0.027(4) 0.024(4) 0.006(3) 0.012(3) 0.016(3)
C46 0.030(4) 0.030(4) 0.043(5) 0.006(4) 0.014(4) 0.002(4)
C45 0.074(7) 0.043(5) 0.049(6) 0.026(5) 0.024(5) 0.030(5)
C44 0.031(4) 0.041(5) 0.040(5) 0.018(4) 0.005(4) 0.016(4)
C29 0.019(4) 0.021(4) 0.023(4) 0.008(3) 0.008(3) 0.001(3)
C30 0.022(4) 0.029(4) 0.026(4) 0.002(3) 0.009(3) 0.005(3)
C31 0.029(4) 0.037(5) 0.037(5) -0.002(4) 0.013(4) 0.002(4)
C32 0.030(4) 0.046(5) 0.025(4) 0.000(4) 0.000(3) -0.005(4)
C33 0.028(4) 0.043(5) 0.037(5) 0.007(4) -0.003(4) 0.006(4)
C34 0.023(4) 0.032(4) 0.031(4) 0.006(3) 0.007(3) 0.003(3)
C35 0.034(5) 0.037(5) 0.038(5) -0.004(4) 0.013(4) 0.012(4)
C36 0.062(7) 0.082(8) 0.041(6) -0.008(5) -0.010(5) 0.003(6)
C37 0.023(4) 0.039(5) 0.047(5) 0.006(4) 0.005(4) 0.013(4)
C24 0.032(4) 0.031(4) 0.040(5) 0.007(4) 0.002(4) 0.016(4)
C25 0.048(6) 0.072(7) 0.039(5) 0.004(5) -0.008(4) 0.031(5)
C26 0.050(6) 0.046(6) 0.064(6) 0.020(5) 0.000(5) 0.022(5)
C27 0.051(6) 0.066(7) 0.059(6) 0.016(5) 0.008(5) 0.043(5)
C20 0.025(4) 0.020(4) 0.030(4) 0.002(3) 0.004(3) 0.007(3)
C21 0.031(5) 0.046(6) 0.054(6) 0.000(5) -0.001(4) -0.006(4)
C23 0.058(6) 0.045(6) 0.041(5) -0.018(4) -0.002(4) 0.018(5)
C22 0.044(5) 0.045(5) 0.052(6) 0.007(4) -0.023(4) 0.012(4)
C13 0.011(3) 0.032(4) 0.031(4) 0.009(3) 0.001(3) -0.001(3)
C14 0.029(4) 0.052(5) 0.035(5) 0.015(4) 0.002(4) 0.017(4)
C15 0.040(5) 0.061(6) 0.053(6) 0.017(5) 0.011(4) 0.024(5)
C16 0.041(6) 0.069(7) 0.057(7) 0.020(5) -0.007(5) 0.020(5)
C17 0.034(5) 0.065(6) 0.034(5) 0.003(4) 0.002(4) 0.006(5)
C18 0.029(4) 0.045(5) 0.036(5) 0.004(4) 0.001(4) 0.007(4)
C1 0.018(4) 0.030(4) 0.040(5) 0.003(4) 0.012(3) 0.006(3)
C6 0.035(5) 0.033(5) 0.040(5) 0.011(4) 0.007(4) 0.004(4)
C5 0.057(6) 0.048(6) 0.060(6) 0.018(5) 0.016(5) 0.023(5)
C4 0.053(6) 0.033(5) 0.087(8) 0.012(5) 0.021(6) 0.003(5)
C3 0.044(6) 0.033(5) 0.073(7) -0.003(5) -0.002(5) -0.002(4)
C2 0.034(5) 0.039(5) 0.056(6) 0.008(4) 0.002(4) 0.008(4)
C7 0.018(4) 0.042(5) 0.023(4) 0.011(3) 0.009(3) 0.016(3)
C8 0.030(5) 0.055(6) 0.033(5) 0.004(4) 0.006(4) 0.009(4)
C9 0.028(4) 0.060(6) 0.040(5) 0.004(5) 0.008(4) 0.021(4)
C10 0.039(5) 0.077(7) 0.034(5) 0.004(5) 0.011(4) 0.035(5)
C11 0.056(6) 0.054(6) 0.044(6) -0.011(5) 0.002(5) 0.021(5)
C12 0.026(4) 0.037(5) 0.040(5) -0.001(4) 0.010(4) 0.005(4)
C19 0.027(4) 0.027(4) 0.028(4) 0.006(3) 0.001(3) 0.000(3)
C108 0.070(15) 0.12(2) 0.081(16) 0.004(16) 0.001(12) 0.009(14)
C107 0.060(11) 0.064(14) 0.075(14) 0.000(12) 0.018(11) 0.020(10)
O5 0.058(8) 0.083(10) 0.065(8) 0.025(8) 0.015(7) 0.011(7)
C110 0.101(17) 0.14(2) 0.049(12) 0.027(13) -0.003(14) -0.016(16)
C109 0.104(19) 0.15(2) 0.077(19) 0.027(19) -0.016(15) -0.007(18)

loop_
_atom_type_symbol
_atom_type_description
_atom_type_scat_dispersion_real
_atom_type_scat_dispersion_imag
_atom_type_scat_source
C C 0.0033 0.0016 'International Tables Vol C Tables 4.2.6.8 and 6.1.1.4'
H H 0.0000 0.0000 'International Tables Vol C Tables 4.2.6.8 and 6.1.1.4'
Al Al 0.0645 0.0514 'International Tables Vol C Tables 4.2.6.8 and 6.1.1.4'
O O 0.0106 0.0060 'International Tables Vol C Tables 4.2.6.8 and 6.1.1.4'
P P 0.1023 0.0942 'International Tables Vol C Tables 4.2.6.8 and 6.1.1.4'
Pt Pt -1.7033 8.3905 'International Tables Vol C Tables 4.2.6.8 and 6.1.1.4'

loop_
_geom_angle_atom_site_label_1
_geom_angle_atom_site_label_2
_geom_angle_atom_site_label_3
_geom_angle
P4 Pt2 P3 176.46(8)
C72 Pt2 P3 91.0(2)
C72 Pt2 P4 92.0(2)
C81 P3 Pt2 107.0(2)
C81 P3 C82 113.5(4)
C81 P3 C91 110.3(4)
C82 P3 Pt2 112.6(3)
C91 P3 Pt2 109.9(3)
C91 P3 C82 103.5(4)
C66 P4 Pt2 115.4(3)
C66 P4 C60 102.3(4)
C66 P4 C54 104.5(4)
C60 P4 Pt2 109.2(3)
C60 P4 C54 103.2(4)
C54 P4 Pt2 120.3(3)
O4 Al2 C81 99.4(3)
O4 Al2 C77 109.5(4)
O4 Al2 C73 98.9(4)
C77 Al2 C81 106.3(4)
C77 Al2 C73 113.6(5)
C73 Al2 C81 126.8(4)
C72 O4 Al2 141.2(6)
P3 C81 Al2 115.9(4)
C100 C81 P3 114.3(6)
C100 C81 Al2 125.2(6)
C81 C100 H100 117.0
C81 C100 C101 126.0(8)
C101 C100 H100 117.0
C106 C101 C100 122.4(8)
C106 C101 C102 118.2(8)
C102 C101 C100 119.4(8)
C101 C106 H106 119.1
C101 C106 C105 121.8(9)
C105 C106 H106 119.1
C106 C105 H105 120.7
C104 C105 C106 118.7(10)
C104 C105 H105 120.7
C105 C104 H104 120.3
C103 C104 C105 119.4(9)
C103 C104 H104 120.3
C104 C103 H103 119.2
C104 C103 C102 121.6(10)
C102 C103 H103 119.2
C101 C102 H102 119.8
C103 C102 C101 120.3(10)
C103 C102 H102 119.8
C87 C82 P3 125.1(6)
C87 C82 C83 119.0(7)
C83 C82 P3 115.9(6)
C82 C87 C86 117.9(8)
C82 C87 C90 125.6(7)
C86 C87 C90 116.2(7)
C87 C86 H86 118.0
C85 C86 C87 124.1(8)
C85 C86 H86 118.0
C86 C85 C84 117.5(7)
C86 C85 C89 121.8(8)
C84 C85 C89 120.7(8)
C85 C84 H84 119.2
C85 C84 C83 121.5(8)
C83 C84 H84 119.2
C82 C83 C88 123.3(7)
C84 C83 C82 120.0(8)
C84 C83 C88 116.7(7)
C87 C90 H90A 109.5
C87 C90 H90B 109.5
C87 C90 H90C 109.5
H90A C90 H90B 109.5
H90A C90 H90C 109.5
H90B C90 H90C 109.5
C85 C89 H89A 109.5
C85 C89 H89B 109.5
C85 C89 H89C 109.5
H89A C89 H89B 109.5
H89A C89 H89C 109.5
H89B C89 H89C 109.5
C83 C88 H88A 109.5
C83 C88 H88B 109.5
C83 C88 H88C 109.5
H88A C88 H88B 109.5
H88A C88 H88C 109.5
H88B C88 H88C 109.5
C96 C91 P3 120.0(6)
C92 C91 P3 122.6(6)
C92 C91 C96 117.3(8)
C91 C96 C99 121.2(8)
C95 C96 C91 121.0(8)
C95 C96 C99 117.8(8)
C96 C95 H95 119.3
C94 C95 C96 121.5(8)
C94 C95 H95 119.3
C95 C94 C93 118.2(8)
C95 C94 C98 120.8(9)
C93 C94 C98 121.0(9)
C94 C93 H93 118.9
C94 C93 C92 122.3(8)
C92 C93 H93 118.9
C91 C92 C97 123.3(8)
C93 C92 C91 119.7(8)
C93 C92 C97 117.0(7)
C96 C99 H99A 109.5
C96 C99 H99B 109.5
C96 C99 H99C 109.5
H99A C99 H99B 109.5
H99A C99 H99C 109.5
H99B C99 H99C 109.5
C94 C98 H98A 109.5
C94 C98 H98B 109.5
C94 C98 H98C 109.5
H98A C98 H98B 109.5
H98A C98 H98C 109.5
H98B C98 H98C 109.5
C92 C97 H97A 109.5
C92 C97 H97B 109.5
C92 C97 H97C 109.5
H97A C97 H97B 109.5
H97A C97 H97C 109.5
H97B C97 H97C 109.5
C78 C77 Al2 114.4(16)
C78 C77 C80 98(2)
C79 C77 Al2 120.5(12)
C79 C77 C78 110.1(19)
C79 C77 C80 101.8(15)
C80 C77 Al2 108.4(10)
C78' C77 Al2 103.3(15)
C78' C77 C79' 101(2)
C79' C77 Al2 105.8(10)
C80' C77 Al2 115.9(11)
C80' C77 C78' 119(2)
C80' C77 C79' 109.6(14)
C77 C78 H78A 109.5
C77 C78 H78B 109.5
C77 C78 H78C 109.5
H78A C78 H78B 109.5
H78A C78 H78C 109.5
H78B C78 H78C 109.5
C77 C79 H79A 109.5
C77 C79 H79B 109.5
C77 C79 H79C 109.5
H79A C79 H79B 109.5
H79A C79 H79C 109.5
H79B C79 H79C 109.5
C77 C80 H80A 109.5
C77 C80 H80B 109.5
C77 C80 H80C 109.5
H80A C80 H80B 109.5
H80A C80 H80C 109.5
H80B C80 H80C 109.5
C77 C78' H78D 109.5
C77 C78' H78E 109.5
C77 C78' H78F 109.5
H78D C78' H78E 109.5
H78D C78' H78F 109.5
H78E C78' H78F 109.5
C77 C79' H79D 109.5
C77 C79' H79E 109.5
C77 C79' H79F 109.5
H79D C79' H79E 109.5
H79D C79' H79F 109.5
H79E C79' H79F 109.5
C77 C80' H80D 109.5
C77 C80' H80E 109.5
C77 C80' H80F 109.5
H80D C80' H80E 109.5
H80D C80' H80F 109.5
H80E C80' H80F 109.5
C74 C73 Al2 102.0(12)
C74 C73 C76 97.7(14)
C75 C73 Al2 122.1(11)
C75 C73 C74 114.3(18)
C75 C73 C76 110.3(15)
C76 C73 Al2 107.4(10)
C74' C73 Al2 112.8(17)
C74' C73 C75' 102(2)
C74' C73 C76' 104.9(18)
C75' C73 Al2 110.2(12)
C76' C73 Al2 122.6(12)
C76' C73 C75' 102.2(18)
C73 C74 H74A 109.5
C73 C74 H74B 109.5
C73 C74 H74C 109.5
H74A C74 H74B 109.5
H74A C74 H74C 109.5
H74B C74 H74C 109.5
C73 C75 H75A 109.5
C73 C75 H75B 109.5
C73 C75 H75C 109.5
H75A C75 H75B 109.5
H75A C75 H75C 109.5
H75B C75 H75C 109.5
C73 C76 H76A 109.5
C73 C76 H76B 109.5
C73 C76 H76C 109.5
H76A C76 H76B 109.5
H76A C76 H76C 109.5
H76B C76 H76C 109.5
C73 C74' H74D 109.5
C73 C74' H74E 109.5
C73 C74' H74F 109.5
H74D C74' H74E 109.5
H74D C74' H74F 109.5
H74E C74' H74F 109.5
C73 C75' H75D 109.5
C73 C75' H75E 109.5
C73 C75' H75F 109.5
H75D C75' H75E 109.5
H75D C75' H75F 109.5
H75E C75' H75F 109.5
C73 C76' H76D 109.5
C73 C76' H76E 109.5
C73 C76' H76F 109.5
H76D C76' H76E 109.5
H76D C76' H76F 109.5
H76E C76' H76F 109.5
C71 C66 P4 122.5(7)
C71 C66 C67 116.1(9)
C67 C66 P4 121.0(7)
C66 C71 H71 117.5
C66 C71 C70 125.0(9)
C70 C71 H71 117.5
C71 C70 H70 120.9
C69 C70 C71 118.2(9)
C69 C70 H70 120.9
C70 C69 H69 120.4
C70 C69 C68 119.3(9)
C68 C69 H69 120.4
C69 C68 H68 120.3
C67 C68 C69 119.5(9)
C67 C68 H68 120.3
C66 C67 H67 119.1
C68 C67 C66 121.9(8)
C68 C67 H67 119.1
C62 C61 H61 119.5
C62 C61 C60 121.0(9)
C60 C61 H61 119.5
C61 C62 H62 119.9
C63 C62 C61 120.3(10)
C63 C62 H62 119.9
C62 C63 H63 119.7
C62 C63 C64 120.7(10)
C64 C63 H63 119.7
C63 C64 H64 119.7
C63 C64 C65 120.6(10)
C65 C64 H64 119.7
C64 C65 H65 120.1
C60 C65 C64 119.8(10)
C60 C65 H65 120.1
C61 C60 P4 120.1(7)
C65 C60 P4 122.4(7)
C65 C60 C61 117.5(8)
C59 C54 P4 124.2(7)
C59 C54 C55 117.5(8)
C55 C54 P4 118.3(7)
C54 C59 H59 119.3
C58 C59 C54 121.4(9)
C58 C59 H59 119.3
C59 C58 H58 119.7
C57 C58 C59 120.5(9)
C57 C58 H58 119.7
C58 C57 H57 119.9
C58 C57 C56 120.1(10)
C56 C57 H57 119.9
C57 C56 H56 120.1
C57 C56 C55 119.8(9)
C55 C56 H56 120.1
C54 C55 C56 120.6(9)
C54 C55 H55 119.7
C56 C55 H55 119.7
O3 C72 Pt2 121.1(7)
O3 C72 O4 122.9(9)
O4 C72 Pt2 116.0(6)
P2 Pt1 P1 176.44(7)
C19 Pt1 P1 89.4(2)
C19 Pt1 P2 93.8(2)
C28 P1 Pt1 105.0(2)
C28 P1 C38 111.2(3)
C28 P1 C29 113.4(3)
C38 P1 Pt1 108.6(2)
C29 P1 Pt1 112.5(2)
C29 P1 C38 106.2(3)
C13 P2 Pt1 107.0(2)
C13 P2 C7 103.6(3)
C1 P2 Pt1 120.4(2)
C1 P2 C13 107.1(4)
C1 P2 C7 103.1(3)
C7 P2 Pt1 114.2(2)
O2 Al1 C28 102.1(3)
O2 Al1 C24 95.9(3)
O2 Al1 C20 108.0(3)
C24 Al1 C28 123.4(3)
C20 Al1 C28 108.1(3)
C20 Al1 C24 116.3(3)
C19 O2 Al1 142.1(5)
P1 C28 Al1 115.4(4)
C47 C28 P1 113.2(5)
C47 C28 Al1 127.7(5)
C53 C52 H52 120.2
C53 C52 C51 119.5(9)
C51 C52 H52 120.2
C28 C47 H47 115.7
C28 C47 C48 128.6(7)
C48 C47 H47 115.7
C48 C49 H49 119.4
C50 C49 H49 119.4
C50 C49 C48 121.3(9)
C49 C48 C47 119.1(7)
C49 C48 C53 117.3(7)
C53 C48 C47 123.4(7)
C43 C38 P1 123.0(6)
C39 C38 P1 118.9(5)
C39 C38 C43 118.1(6)
C52 C53 C48 121.7(9)
C52 C53 H53 119.1
C48 C53 H53 119.1
C52 C51 H51 120.0
C50 C51 C52 120.0(9)
C50 C51 H51 120.0
C49 C50 H50 119.9
C51 C50 C49 120.1(9)
C51 C50 H50 119.9
C38 C43 C46 123.0(7)
C42 C43 C38 119.5(7)
C42 C43 C46 117.5(7)
C43 C42 H42 118.7
C41 C42 C43 122.5(7)
C41 C42 H42 118.7
C42 C41 C40 117.9(7)
C42 C41 C45 121.3(8)
C40 C41 C45 120.7(8)
C41 C40 H40 118.8
C41 C40 C39 122.4(7)
C39 C40 H40 118.8
C38 C39 C44 123.3(6)
C40 C39 C38 119.5(7)
C40 C39 C44 117.2(7)
C43 C46 H46A 109.5
C43 C46 H46B 109.5
C43 C46 H46C 109.5
H46A C46 H46B 109.5
H46A C46 H46C 109.5
H46B C46 H46C 109.5
C41 C45 H45A 109.5
C41 C45 H45B 109.5
C41 C45 H45C 109.5
H45A C45 H45B 109.5
H45A C45 H45C 109.5
H45B C45 H45C 109.5
C39 C44 H44A 109.5
C39 C44 H44B 109.5
C39 C44 H44C 109.5
H44A C44 H44B 109.5
H44A C44 H44C 109.5
H44B C44 H44C 109.5
C30 C29 P1 116.9(5)
C30 C29 C34 117.8(6)
C34 C29 P1 125.3(5)
C29 C30 C35 123.4(7)
C31 C30 C29 120.1(7)
C31 C30 C35 116.5(7)
C30 C31 H31 118.9
C32 C31 C30 122.2(7)
C32 C31 H31 118.9
C31 C32 C36 121.1(8)
C33 C32 C31 117.5(7)
C33 C32 C36 121.4(8)
C32 C33 H33 118.4
C32 C33 C34 123.3(8)
C34 C33 H33 118.4
C29 C34 C37 125.5(7)
C33 C34 C29 119.0(7)
C33 C34 C37 115.4(7)
C30 C35 H35A 109.5
C30 C35 H35B 109.5
C30 C35 H35C 109.5
H35A C35 H35B 109.5
H35A C35 H35C 109.5
H35B C35 H35C 109.5
C32 C36 H36A 109.5
C32 C36 H36B 109.5
C32 C36 H36C 109.5
H36A C36 H36B 109.5
H36A C36 H36C 109.5
H36B C36 H36C 109.5
C34 C37 H37A 109.5
C34 C37 H37B 109.5
C34 C37 H37C 109.5
H37A C37 H37B 109.5
H37A C37 H37C 109.5
H37B C37 H37C 109.5
C25 C24 Al1 110.9(5)
C25 C24 C26 105.4(7)
C26 C24 Al1 105.9(5)
C27 C24 Al1 118.5(6)
C27 C24 C25 107.9(7)
C27 C24 C26 107.4(7)
C24 C25 H25A 109.5
C24 C25 H25B 109.5
C24 C25 H25C 109.5
H25A C25 H25B 109.5
H25A C25 H25C 109.5
H25B C25 H25C 109.5
C24 C26 H26A 109.5
C24 C26 H26B 109.5
C24 C26 H26C 109.5
H26A C26 H26B 109.5
H26A C26 H26C 109.5
H26B C26 H26C 109.5
C24 C27 H27A 109.5
C24 C27 H27B 109.5
C24 C27 H27C 109.5
H27A C27 H27B 109.5
H27A C27 H27C 109.5
H27B C27 H27C 109.5
C21 C20 Al1 107.4(5)
C21 C20 C23 107.6(7)
C23 C20 Al1 116.5(5)
C22 C20 Al1 110.5(5)
C22 C20 C21 107.0(7)
C22 C20 C23 107.4(7)
C20 C21 H21A 109.5
C20 C21 H21B 109.5
C20 C21 H21C 109.5
H21A C21 H21B 109.5
H21A C21 H21C 109.5
H21B C21 H21C 109.5
C20 C23 H23A 109.5
C20 C23 H23B 109.5
C20 C23 H23C 109.5
H23A C23 H23B 109.5
H23A C23 H23C 109.5
H23B C23 H23C 109.5
C20 C22 H22A 109.5
C20 C22 H22B 109.5
C20 C22 H22C 109.5
H22A C22 H22B 109.5
H22A C22 H22C 109.5
H22B C22 H22C 109.5
C14 C13 P2 123.0(6)
C14 C13 C18 118.1(7)
C18 C13 P2 118.7(6)
C13 C14 H14 119.7
C15 C14 C13 120.7(8)
C15 C14 H14 119.7
C14 C15 H15 118.8
C14 C15 C16 122.3(9)
C16 C15 H15 118.8
C15 C16 H16 120.7
C15 C16 C17 118.7(9)
C17 C16 H16 120.7
C16 C17 H17 120.3
C18 C17 C16 119.3(9)
C18 C17 H17 120.3
C13 C18 H18 119.5
C17 C18 C13 120.9(8)
C17 C18 H18 119.5
C6 C1 P2 118.6(6)
C6 C1 C2 119.1(8)
C2 C1 P2 122.3(6)
C1 C6 H6 119.7
C5 C6 C1 120.6(8)
C5 C6 H6 119.7
C6 C5 H5 119.8
C4 C5 C6 120.4(9)
C4 C5 H5 119.8
C5 C4 H4 120.0
C5 C4 C3 119.9(9)
C3 C4 H4 120.0
C4 C3 H3 120.1
C4 C3 C2 119.9(9)
C2 C3 H3 120.1
C1 C2 H2 119.9
C3 C2 C1 120.1(9)
C3 C2 H2 119.9
C8 C7 P2 121.2(6)
C12 C7 P2 120.0(6)
C12 C7 C8 118.5(7)
C7 C8 H8 119.7
C9 C8 C7 120.6(8)
C9 C8 H8 119.7
C8 C9 H9 119.8
C10 C9 C8 120.4(8)
C10 C9 H9 119.8
C9 C10 H10 119.6
C9 C10 C11 120.9(8)
C11 C10 H10 119.6
C10 C11 H11 120.5
C10 C11 C12 119.0(9)
C12 C11 H11 120.5
C7 C12 C11 120.5(8)
C7 C12 H12 119.7
C11 C12 H12 119.7
O1 C19 Pt1 119.8(6)
O1 C19 O2 127.1(7)
O2 C19 Pt1 113.1(5)
H10A C108 H10B 108.7
C107 C108 H10A 110.6
C107 C108 H10B 110.6
C107 C108 C109 106(2)
C109 C108 H10A 110.6
C109 C108 H10B 110.6
C108 C107 H10C 110.1
C108 C107 H10D 110.1
C108 C107 O5 108(2)
H10C C107 H10D 108.4
O5 C107 H10C 110.1
O5 C107 H10D 110.1
C110 O5 C107 105(2)
O5 C110 H11A 109.6
O5 C110 H11B 109.6
H11A C110 H11B 108.1
C109 C110 O5 110(2)
C109 C110 H11A 109.6
C109 C110 H11B 109.6
C108 C109 H10E 110.4
C108 C109 H10F 110.4
C110 C109 C108 107(2)
C110 C109 H10E 110.4
C110 C109 H10F 110.4
H10E C109 H10F 108.6

loop_
_geom_bond_atom_site_label_1
_geom_bond_atom_site_label_2
_geom_bond_distance
Pt2 P3 2.3256(19)
Pt2 P4 2.316(2)
Pt2 C72 1.958(10)
P3 C81 1.813(8)
P3 C82 1.843(8)
P3 C91 1.837(9)
P4 C66 1.815(9)
P4 C60 1.820(9)
P4 C54 1.835(9)
Al2 O4 1.834(6)
Al2 C81 2.072(8)
Al2 C77 2.037(9)
Al2 C73 2.047(11)
O3 C72 1.216(10)
O4 C72 1.298(10)
C81 C100 1.360(11)
C100 H100 0.9500
C100 C101 1.478(11)
C101 C106 1.365(12)
C101 C102 1.387(12)
C106 H106 0.9500
C106 C105 1.395(12)
C105 H105 0.9500
C105 C104 1.389(14)
C104 H104 0.9500
C104 C103 1.354(15)
C103 H103 0.9500
C103 C102 1.370(13)
C102 H102 0.9500
C82 C87 1.396(11)
C82 C83 1.423(11)
C87 C86 1.405(11)
C87 C90 1.520(12)
C86 H86 0.9500
C86 C85 1.367(12)
C85 C84 1.386(12)
C85 C89 1.530(11)
C84 H84 0.9500
C84 C83 1.391(11)
C83 C88 1.485(11)
C90 H90A 0.9800
C90 H90B 0.9800
C90 H90C 0.9800
C89 H89A 0.9800
C89 H89B 0.9800
C89 H89C 0.9800
C88 H88A 0.9800
C88 H88B 0.9800
C88 H88C 0.9800
C91 C96 1.413(11)
C91 C92 1.413(11)
C96 C95 1.390(12)
C96 C99 1.516(11)
C95 H95 0.9500
C95 C94 1.378(12)
C94 C93 1.380(12)
C94 C98 1.497(13)
C93 H93 0.9500
C93 C92 1.401(12)
C92 C97 1.523(11)
C99 H99A 0.9800
C99 H99B 0.9800
C99 H99C 0.9800
C98 H98A 0.9800
C98 H98B 0.9800
C98 H98C 0.9800
C97 H97A 0.9800
C97 H97B 0.9800
C97 H97C 0.9800
C77 C78 1.46(5)
C77 C79 1.44(2)
C77 C80 1.67(3)
C77 C78' 1.60(5)
C77 C79' 1.67(3)
C77 C80' 1.41(3)
C78 H78A 0.9800
C78 H78B 0.9800
C78 H78C 0.9800
C79 H79A 0.9800
C79 H79B 0.9800
C79 H79C 0.9800
C80 H80A 0.9800
C80 H80B 0.9800
C80 H80C 0.9800
C78' H78D 0.9800
C78' H78E 0.9800
C78' H78F 0.9800
C79' H79D 0.9800
C79' H79E 0.9800
C79' H79F 0.9800
C80' H80D 0.9800
C80' H80E 0.9800
C80' H80F 0.9800
C73 C74 1.59(3)
C73 C75 1.40(2)
C73 C76 1.65(2)
C73 C74' 1.43(4)
C73 C75' 1.66(3)
C73 C76' 1.57(3)
C74 H74A 0.9800
C74 H74B 0.9800
C74 H74C 0.9800
C75 H75A 0.9800
C75 H75B 0.9800
C75 H75C 0.9800
C76 H76A 0.9800
C76 H76B 0.9800
C76 H76C 0.9800
C74' H74D 0.9800
C74' H74E 0.9800
C74' H74F 0.9800
C75' H75D 0.9800
C75' H75E 0.9800
C75' H75F 0.9800
C76' H76D 0.9800
C76' H76E 0.9800
C76' H76F 0.9800
C66 C71 1.337(11)
C66 C67 1.373(12)
C71 H71 0.9500
C71 C70 1.362(12)
C70 H70 0.9500
C70 C69 1.359(13)
C69 H69 0.9500
C69 C68 1.388(13)
C68 H68 0.9500
C68 C67 1.365(13)
C67 H67 0.9500
C61 H61 0.9500
C61 C62 1.381(12)
C61 C60 1.400(12)
C62 H62 0.9500
C62 C63 1.343(14)
C63 H63 0.9500
C63 C64 1.360(15)
C64 H64 0.9500
C64 C65 1.396(13)
C65 H65 0.9500
C65 C60 1.392(12)
C54 C59 1.365(12)
C54 C55 1.380(12)
C59 H59 0.9500
C59 C58 1.358(12)
C58 H58 0.9500
C58 C57 1.348(13)
C57 H57 0.9500
C57 C56 1.349(14)
C56 H56 0.9500
C56 C55 1.382(13)
C55 H55 0.9500
Pt1 P1 2.3274(17)
Pt1 P2 2.3192(18)
Pt1 C19 2.003(8)
P1 C28 1.812(7)
P1 C38 1.839(7)
P1 C29 1.833(7)
P2 C13 1.816(7)
P2 C1 1.814(8)
P2 C7 1.819(7)
Al1 O2 1.823(5)
Al1 C28 2.095(8)
Al1 C24 2.046(8)
Al1 C20 2.030(7)
O1 C19 1.201(9)
O2 C19 1.290(9)
C28 C47 1.361(10)
C52 H52 0.9500
C52 C53 1.378(12)
C52 C51 1.391(15)
C47 H47 0.9500
C47 C48 1.475(10)
C49 H49 0.9500
C49 C48 1.392(11)
C49 C50 1.386(11)
C48 C53 1.394(11)
C38 C43 1.422(10)
C38 C39 1.420(10)
C53 H53 0.9500
C51 H51 0.9500
C51 C50 1.366(15)
C50 H50 0.9500
C43 C42 1.394(11)
C43 C46 1.493(11)
C42 H42 0.9500
C42 C41 1.380(12)
C41 C40 1.382(11)
C41 C45 1.539(11)
C40 H40 0.9500
C40 C39 1.395(10)
C39 C44 1.489(10)
C46 H46A 0.9800
C46 H46B 0.9800
C46 H46C 0.9800
C45 H45A 0.9800
C45 H45B 0.9800
C45 H45C 0.9800
C44 H44A 0.9800
C44 H44B 0.9800
C44 H44C 0.9800
C29 C30 1.421(10)
C29 C34 1.424(10)
C30 C31 1.392(10)
C30 C35 1.513(10)
C31 H31 0.9500
C31 C32 1.387(12)
C32 C33 1.380(12)
C32 C36 1.514(11)
C33 H33 0.9500
C33 C34 1.395(11)
C34 C37 1.509(10)
C35 H35A 0.9800
C35 H35B 0.9800
C35 H35C 0.9800
C36 H36A 0.9800
C36 H36B 0.9800
C36 H36C 0.9800
C37 H37A 0.9800
C37 H37B 0.9800
C37 H37C 0.9800
C24 C25 1.544(11)
C24 C26 1.556(12)
C24 C27 1.536(11)
C25 H25A 0.9800
C25 H25B 0.9800
C25 H25C 0.9800
C26 H26A 0.9800
C26 H26B 0.9800
C26 H26C 0.9800
C27 H27A 0.9800
C27 H27B 0.9800
C27 H27C 0.9800
C20 C21 1.541(11)
C20 C23 1.550(10)
C20 C22 1.525(11)
C21 H21A 0.9800
C21 H21B 0.9800
C21 H21C 0.9800
C23 H23A 0.9800
C23 H23B 0.9800
C23 H23C 0.9800
C22 H22A 0.9800
C22 H22B 0.9800
C22 H22C 0.9800
C13 C14 1.381(11)
C13 C18 1.403(11)
C14 H14 0.9500
C14 C15 1.346(11)
C15 H15 0.9500
C15 C16 1.376(13)
C16 H16 0.9500
C16 C17 1.392(13)
C17 H17 0.9500
C17 C18 1.385(12)
C18 H18 0.9500
C1 C6 1.387(11)
C1 C2 1.387(11)
C6 H6 0.9500
C6 C5 1.373(12)
C5 H5 0.9500
C5 C4 1.373(14)
C4 H4 0.9500
C4 C3 1.383(14)
C3 H3 0.9500
C3 C2 1.387(12)
C2 H2 0.9500
C7 C8 1.396(10)
C7 C12 1.355(11)
C8 H8 0.9500
C8 C9 1.375(11)
C9 H9 0.9500
C9 C10 1.339(13)
C10 H10 0.9500
C10 C11 1.369(13)
C11 H11 0.9500
C11 C12 1.410(11)
C12 H12 0.9500
C108 H10A 0.9900
C108 H10B 0.9900
C108 C107 1.39(3)
C108 C109 1.42(5)
C107 H10C 0.9900
C107 H10D 0.9900
C107 O5 1.42(3)
O5 C110 1.40(3)
C110 H11A 0.9900
C110 H11B 0.9900
C110 C109 1.38(3)
C109 H10E 0.9900
C109 H10F 0.9900
